data_7043819
loop_
_publ_author_name
'Waters, Jordan'
'Chen, Qien'
'Everitt, Thomas'
'Goicoechea, Jose M.'

_publ_section_title
;
 N-heterocyclic carbene adducts of the heavier group 15 tribromides.
 Normal to abnormal isomerism and bromide ion abstraction.
;
_journal_name_full 'Dalton Trans.'
_journal_paper_doi 10.1039/C7DT02431B
_journal_year 2017
_chemical_formula_moiety 'C27 H36 Bi Br3 N2, 0.5(C H2 Cl2)'
_chemical_formula_sum 'C27.5 H37 Bi Br3 Cl N2'
_chemical_formula_weight 879.75
_chemical_name_systematic
;
 (aIPr)BiBr3*0.5CH2Cl2
;
_space_group_crystal_system monoclinic
_space_group_IT_number 14
_space_group_name_Hall '-P 2ybc'
_space_group_name_H-M_alt 'P 1 21/c 1'
_symmetry_space_group_name_Hall '-P 2ybc'
_symmetry_space_group_name_H-M 'P 1 21/c 1'
_atom_sites_solution_hydrogens geom
_audit_creation_method SHELXL-2013
_audit_update_record
;
2017-07-04 deposited with the CCDC.
2017-07-21 downloaded from the CCDC.
;
_cell_angle_alpha 90
_cell_angle_beta 98.8580(10)
_cell_angle_gamma 90
_cell_formula_units_Z 8
_cell_length_a 12.1007(2)
_cell_length_b 35.0892(5)
_cell_length_c 14.9693(2)
_cell_measurement_reflns_used 49795
_cell_measurement_temperature 150(2)
_cell_measurement_theta_max 76.2630
_cell_measurement_theta_min 3.7640
_cell_volume 6280.21(16)
_computing_cell_refinement
;
CrysAlisPro, Agilent Technologies,
Version 1.171.37.35g (release 09-12-2014 CrysAlis171 .NET)
(compiled Dec  9 2014,15:38:47)
;
_computing_data_collection
;
CrysAlisPro, Agilent Technologies,
Version 1.171.37.35g (release 09-12-2014 CrysAlis171 .NET)
(compiled Dec  9 2014,15:38:47)
;
_computing_data_reduction
;
CrysAlisPro, Agilent Technologies,
Version 1.171.37.35g (release 09-12-2014 CrysAlis171 .NET)
(compiled Dec  9 2014,15:38:47)
;
_computing_molecular_graphics 'WinGX (Farrugia, 2005)'
_computing_publication_material 'XCIF (Sheldrick, 2001)'
_computing_structure_refinement 'SHELXL-2013 (Sheldrick, 2013)'
_computing_structure_solution 'SHELXS-97 (Sheldrick, 1990)'
_diffrn_ambient_temperature 150(2)
_diffrn_detector_area_resol_mean 10.4102
_diffrn_measured_fraction_theta_full 1.000
_diffrn_measured_fraction_theta_max 0.994
_diffrn_measurement_device_type 'SuperNova, Dual, Cu at zero, Atlas'
_diffrn_measurement_method '\w scans'
_diffrn_radiation_monochromator mirror
_diffrn_radiation_source 'SuperNova (Cu) X-ray Source'
_diffrn_radiation_type 'Cu K\a'
_diffrn_radiation_wavelength 1.54184
_diffrn_reflns_av_R_equivalents 0.0549
_diffrn_reflns_av_unetI/netI 0.0259
_diffrn_reflns_Laue_measured_fraction_full 1.000
_diffrn_reflns_Laue_measured_fraction_max 0.994
_diffrn_reflns_limit_h_max 15
_diffrn_reflns_limit_h_min -15
_diffrn_reflns_limit_k_max 38
_diffrn_reflns_limit_k_min -43
_diffrn_reflns_limit_l_max 18
_diffrn_reflns_limit_l_min -17
_diffrn_reflns_number 78548
_diffrn_reflns_point_group_measured_fraction_full 1.000
_diffrn_reflns_point_group_measured_fraction_max 0.994
_diffrn_reflns_theta_full 67.684
_diffrn_reflns_theta_max 76.505
_diffrn_reflns_theta_min 3.697
_exptl_absorpt_coefficient_mu 16.405
_exptl_absorpt_correction_T_max 1.00000
_exptl_absorpt_correction_T_min 0.36016
_exptl_absorpt_correction_type multi-scan
_exptl_absorpt_process_details
;
CrysAlisPro, Agilent Technologies,
Version 1.171.37.35g (release 09-12-2014 CrysAlis171 .NET)
(compiled Dec  9 2014,15:38:47)
Empirical absorption correction using spherical harmonics,
 implemented in SCALE3 ABSPACK scaling algorithm.
;
_exptl_crystal_colour 'pale yellow'
_exptl_crystal_density_diffrn 1.861
_exptl_crystal_description block
_exptl_crystal_F_000 3368
_exptl_crystal_size_max 0.360
_exptl_crystal_size_mid 0.200
_exptl_crystal_size_min 0.160
_refine_diff_density_max 3.214
_refine_diff_density_min -3.916
_refine_diff_density_rms 0.270
_refine_ls_extinction_method none
_refine_ls_goodness_of_fit_ref 1.172
_refine_ls_hydrogen_treatment constr
_refine_ls_matrix_type full
_refine_ls_number_parameters 622
_refine_ls_number_reflns 13121
_refine_ls_number_restraints 0
_refine_ls_restrained_S_all 1.172
_refine_ls_R_factor_all 0.0536
_refine_ls_R_factor_gt 0.0534
_refine_ls_shift/su_max 0.001
_refine_ls_shift/su_mean 0.000
_refine_ls_structure_factor_coef Fsqd
_refine_ls_weighting_details 'w=1/[\s^2^(Fo^2^)+(0.0781P)^2^+40.3055P] where P=(Fo^2^+2Fc^2^)/3'
_refine_ls_weighting_scheme calc
_refine_ls_wR_factor_gt 0.1385
_refine_ls_wR_factor_ref 0.1387
_reflns_Friedel_coverage 0.000
_reflns_number_gt 13045
_reflns_number_total 13121
_reflns_threshold_expression 'I > 2\s(I)'
_cod_data_source_file c7dt02431b2.cif
_cod_data_source_block 6-2
_cod_original_formula_sum 'C27.50 H37 Bi Br3 Cl N2'
_cod_database_code 7043819
_shelx_space_group_comment
;
The symmetry employed for this shelxl refinement is uniquely defined
by the following loop, which should always be used as a source of
symmetry information in preference to the above space-group names.
They are only intended as comments.
;
_shelx_estimated_absorpt_t_min 0.067
_shelx_estimated_absorpt_t_max 0.179
_shelxl_version_number 2013-4

loop_
_space_group_symop_operation_xyz
'x, y, z'
'-x, y+1/2, -z+1/2'
'-x, -y, -z'
'x, -y-1/2, z-1/2'

loop_
_atom_site_label
_atom_site_type_symbol
_atom_site_fract_x
_atom_site_fract_y
_atom_site_fract_z
_atom_site_U_iso_or_equiv
_atom_site_adp_type
_atom_site_occupancy
_atom_site_site_symmetry_order
_atom_site_calc_flag
_atom_site_refinement_flags_posn
_atom_site_refinement_flags_adp
Bi1 Bi 0.18175(2) 0.14017(2) 0.26570(2) 0.02250(8) Uani 1 1 d . .
Bi2 Bi 0.07683(2) 0.06449(2) 0.02196(2) 0.01854(8) Uani 1 1 d . .
Br1 Br 0.30304(7) 0.20740(2) 0.27583(6) 0.03815(18) Uani 1 1 d . .
Br2 Br 0.06684(6) 0.06703(2) 0.22899(5) 0.02956(16) Uani 1 1 d . .
Br4 Br 0.25675(6) 0.11975(2) 0.08524(4) 0.02782(15) Uani 1 1 d . .
Br3 Br 0.09631(6) 0.14931(2) 0.41991(5) 0.03372(16) Uani 1 1 d . .
Br5 Br -0.12888(6) 0.03069(2) -0.03578(6) 0.03538(18) Uani 1 1 d . .
Br6 Br 0.15550(7) 0.06516(2) -0.13424(5) 0.03440(18) Uani 1 1 d . .
N1 N 0.5037(4) 0.07823(15) 0.3338(3) 0.0196(10) Uani 1 1 d . .
N2 N 0.3789(4) 0.09511(15) 0.4160(4) 0.0215(10) Uani 1 1 d . .
N3 N -0.1711(4) 0.15773(14) 0.0222(4) 0.0199(10) Uani 1 1 d . .
N4 N -0.0522(4) 0.14657(14) -0.0683(3) 0.0194(10) Uani 1 1 d . .
C1 C 0.4757(5) 0.07753(18) 0.4169(4) 0.0227(12) Uani 1 1 d . .
H1 H 0.5187 0.0662 0.4685 0.027 Uiso 1 1 calc R U
C2 C 0.4197(5) 0.09757(18) 0.2789(4) 0.0213(11) Uani 1 1 d . .
H2 H 0.4178 0.1025 0.2162 0.026 Uiso 1 1 calc R U
C3 C 0.3404(5) 0.10838(17) 0.3288(4) 0.0207(11) Uani 1 1 d . .
C4 C 0.5996(5) 0.05983(17) 0.3062(4) 0.0214(12) Uani 1 1 d . .
C5 C 0.7023(5) 0.07782(17) 0.3247(4) 0.0214(11) Uani 1 1 d . .
C6 C 0.7937(6) 0.0590(2) 0.2979(5) 0.0283(13) Uani 1 1 d . .
H6 H 0.8661 0.0700 0.3103 0.034 Uiso 1 1 calc R U
C7 C 0.7789(6) 0.0243(2) 0.2534(5) 0.0312(14) Uani 1 1 d . .
H7 H 0.8413 0.0120 0.2343 0.037 Uiso 1 1 calc R U
C8 C 0.6745(7) 0.0074(2) 0.2363(5) 0.0337(15) Uani 1 1 d . .
H8 H 0.6663 -0.0166 0.2063 0.040 Uiso 1 1 calc R U
C9 C 0.5820(6) 0.02460(19) 0.2623(5) 0.0266(13) Uani 1 1 d . .
C10 C 0.7193(6) 0.11644(18) 0.3691(4) 0.0242(12) Uani 1 1 d . .
H10 H 0.6443 0.1266 0.3774 0.029 Uiso 1 1 calc R U
C11 C 0.7716(7) 0.1444(2) 0.3094(6) 0.0380(17) Uani 1 1 d . .
H11A H 0.7816 0.1692 0.3397 0.057 Uiso 1 1 calc R U
H11B H 0.7223 0.1473 0.2514 0.057 Uiso 1 1 calc R U
H11C H 0.8444 0.1347 0.2989 0.057 Uiso 1 1 calc R U
C12 C 0.7915(7) 0.1133(3) 0.4632(5) 0.0379(17) Uani 1 1 d . .
H12A H 0.8012 0.1386 0.4907 0.057 Uiso 1 1 calc R U
H12B H 0.8648 0.1027 0.4569 0.057 Uiso 1 1 calc R U
H12C H 0.7543 0.0965 0.5017 0.057 Uiso 1 1 calc R U
C13 C 0.4688(6) 0.0054(2) 0.2431(7) 0.0417(19) Uani 1 1 d . .
H13 H 0.4155 0.0211 0.2724 0.050 Uiso 1 1 calc R U
C14 C 0.4244(10) 0.0037(4) 0.1441(9) 0.070(3) Uani 1 1 d . .
H14A H 0.3511 -0.0087 0.1351 0.105 Uiso 1 1 calc R U
H14B H 0.4761 -0.0108 0.1129 0.105 Uiso 1 1 calc R U
H14C H 0.4169 0.0296 0.1195 0.105 Uiso 1 1 calc R U
C15 C 0.4725(9) -0.0346(2) 0.2859(8) 0.054(2) Uani 1 1 d . .
H15A H 0.3983 -0.0464 0.2729 0.082 Uiso 1 1 calc R U
H15B H 0.4947 -0.0325 0.3515 0.082 Uiso 1 1 calc R U
H15C H 0.5268 -0.0505 0.2607 0.082 Uiso 1 1 calc R U
C16 C 0.3327(5) 0.0985(2) 0.5003(4) 0.0254(13) Uani 1 1 d . .
C17 C 0.3641(6) 0.1303(2) 0.5543(5) 0.0303(14) Uani 1 1 d . .
C18 C 0.3315(8) 0.1300(2) 0.6398(5) 0.0395(18) Uani 1 1 d . .
H18 H 0.3524 0.1505 0.6801 0.047 Uiso 1 1 calc R U
C19 C 0.2698(9) 0.1003(3) 0.6668(6) 0.049(2) Uani 1 1 d . .
H19 H 0.2491 0.1007 0.7255 0.059 Uiso 1 1 calc R U
C20 C 0.2377(8) 0.0704(2) 0.6098(6) 0.044(2) Uani 1 1 d . .
H20 H 0.1935 0.0505 0.6293 0.053 Uiso 1 1 calc R U
C21 C 0.2681(6) 0.0683(2) 0.5247(5) 0.0320(16) Uani 1 1 d . .
C22 C 0.4280(6) 0.1634(2) 0.5234(5) 0.0316(14) Uani 1 1 d . .
H22 H 0.4236 0.1614 0.4563 0.038 Uiso 1 1 calc R U
C23 C 0.3768(7) 0.2019(2) 0.5444(6) 0.0395(17) Uani 1 1 d . .
H23A H 0.4205 0.2227 0.5233 0.059 Uiso 1 1 calc R U
H23B H 0.3780 0.2043 0.6097 0.059 Uiso 1 1 calc R U
H23C H 0.2994 0.2033 0.5134 0.059 Uiso 1 1 calc R U
C24 C 0.5511(8) 0.1612(3) 0.5652(7) 0.052(2) Uani 1 1 d . .
H24A H 0.5914 0.1829 0.5443 0.077 Uiso 1 1 calc R U
H24B H 0.5833 0.1374 0.5468 0.077 Uiso 1 1 calc R U
H24C H 0.5576 0.1620 0.6312 0.077 Uiso 1 1 calc R U
C25 C 0.2345(7) 0.0352(2) 0.4615(6) 0.0363(16) Uani 1 1 d . .
H25 H 0.2441 0.0434 0.3993 0.044 Uiso 1 1 calc R U
C26 C 0.1115(8) 0.0237(4) 0.4586(8) 0.062(3) Uani 1 1 d . .
H26A H 0.0939 0.0023 0.4167 0.093 Uiso 1 1 calc R U
H26B H 0.0632 0.0454 0.4380 0.093 Uiso 1 1 calc R U
H26C H 0.0989 0.0160 0.5192 0.093 Uiso 1 1 calc R U
C27 C 0.3091(8) 0.0002(2) 0.4854(6) 0.0435(19) Uani 1 1 d . .
H27A H 0.2847 -0.0204 0.4429 0.065 Uiso 1 1 calc R U
H27B H 0.3034 -0.0081 0.5470 0.065 Uiso 1 1 calc R U
H27C H 0.3869 0.0069 0.4815 0.065 Uiso 1 1 calc R U
C28 C -0.1378(5) 0.16879(17) -0.0539(4) 0.0226(12) Uani 1 1 d . .
H28 H -0.1693 0.1890 -0.0918 0.027 Uiso 1 1 calc R U
C29 C -0.1066(5) 0.12709(16) 0.0566(4) 0.0211(11) Uani 1 1 d . .
H29 H -0.1138 0.1138 0.1107 0.025 Uiso 1 1 calc R U
C30 C -0.0312(5) 0.11898(15) 0.0009(4) 0.0177(11) Uani 1 1 d . .
C31 C -0.2671(5) 0.17317(17) 0.0584(4) 0.0210(11) Uani 1 1 d . .
C32 C -0.2536(6) 0.20804(17) 0.1057(4) 0.0237(12) Uani 1 1 d . .
C33 C -0.3463(6) 0.22149(19) 0.1408(5) 0.0287(14) Uani 1 1 d . .
H33 H -0.3410 0.2448 0.1735 0.034 Uiso 1 1 calc R U
C34 C -0.4456(6) 0.2016(2) 0.1289(5) 0.0325(15) Uani 1 1 d . .
H34 H -0.5075 0.2114 0.1536 0.039 Uiso 1 1 calc R U
C35 C -0.4571(6) 0.1675(2) 0.0817(5) 0.0286(13) Uani 1 1 d . .
H35 H -0.5265 0.1543 0.0742 0.034 Uiso 1 1 calc R U
C36 C -0.3671(6) 0.15247(19) 0.0453(4) 0.0262(13) Uani 1 1 d . .
C37 C -0.1429(6) 0.2291(2) 0.1204(5) 0.0318(15) Uani 1 1 d . .
H37 H -0.1076 0.2258 0.0647 0.038 Uiso 1 1 calc R U
C38 C -0.1570(10) 0.2717(3) 0.1347(12) 0.085(5) Uani 1 1 d . .
H38A H -0.0835 0.2840 0.1438 0.127 Uiso 1 1 calc R U
H38B H -0.1933 0.2758 0.1881 0.127 Uiso 1 1 calc R U
H38C H -0.2034 0.2827 0.0815 0.127 Uiso 1 1 calc R U
C39 C -0.0631(8) 0.2121(3) 0.2000(7) 0.054(2) Uani 1 1 d . .
H39A H 0.0078 0.2261 0.2080 0.080 Uiso 1 1 calc R U
H39B H -0.0492 0.1852 0.1876 0.080 Uiso 1 1 calc R U
H39C H -0.0969 0.2140 0.2553 0.080 Uiso 1 1 calc R U
C40 C -0.3792(6) 0.11459(18) -0.0056(4) 0.0253(13) Uani 1 1 d . .
H40 H -0.3123 0.1110 -0.0365 0.030 Uiso 1 1 calc R U
C41 C -0.4842(9) 0.1139(3) -0.0773(6) 0.048(2) Uani 1 1 d . .
H41A H -0.4809 0.1349 -0.1200 0.072 Uiso 1 1 calc R U
H41B H -0.5506 0.1168 -0.0478 0.072 Uiso 1 1 calc R U
H41C H -0.4881 0.0896 -0.1098 0.072 Uiso 1 1 calc R U
C42 C -0.3830(9) 0.0822(2) 0.0607(6) 0.045(2) Uani 1 1 d . .
H42A H -0.3905 0.0580 0.0280 0.067 Uiso 1 1 calc R U
H42B H -0.4471 0.0857 0.0927 0.067 Uiso 1 1 calc R U
H42C H -0.3138 0.0821 0.1044 0.067 Uiso 1 1 calc R U
C43 C 0.0009(5) 0.15244(17) -0.1484(4) 0.0225(12) Uani 1 1 d . .
C44 C 0.0862(6) 0.18002(19) -0.1431(5) 0.0276(13) Uani 1 1 d . .
C45 C 0.1291(6) 0.1873(2) -0.2224(5) 0.0348(16) Uani 1 1 d . .
H45 H 0.1866 0.2058 -0.2220 0.042 Uiso 1 1 calc R U
C46 C 0.0899(7) 0.1682(2) -0.3019(6) 0.0394(18) Uani 1 1 d . .
H46 H 0.1195 0.1740 -0.3555 0.047 Uiso 1 1 calc R U
C47 C 0.0079(7) 0.1408(2) -0.3035(5) 0.0362(17) Uani 1 1 d . .
H47 H -0.0169 0.1275 -0.3581 0.043 Uiso 1 1 calc R U
C48 C -0.0396(6) 0.1321(2) -0.2263(5) 0.0299(14) Uani 1 1 d . .
C49 C 0.1280(6) 0.2013(2) -0.0567(5) 0.0325(15) Uani 1 1 d . .
H49 H 0.1070 0.1864 -0.0050 0.039 Uiso 1 1 calc R U
C50 C 0.0717(8) 0.2407(2) -0.0578(7) 0.0449(19) Uani 1 1 d . .
H50A H 0.0993 0.2542 -0.0014 0.067 Uiso 1 1 calc R U
H50B H -0.0095 0.2374 -0.0633 0.067 Uiso 1 1 calc R U
H50C H 0.0895 0.2555 -0.1092 0.067 Uiso 1 1 calc R U
C51 C 0.2562(8) 0.2058(3) -0.0419(7) 0.050(2) Uani 1 1 d . .
H51A H 0.2802 0.2196 0.0146 0.075 Uiso 1 1 calc R U
H51B H 0.2786 0.2200 -0.0925 0.075 Uiso 1 1 calc R U
H51C H 0.2911 0.1805 -0.0384 0.075 Uiso 1 1 calc R U
C52 C -0.1343(7) 0.1038(2) -0.2286(5) 0.0335(15) Uani 1 1 d . .
H52 H -0.1359 0.0947 -0.1655 0.040 Uiso 1 1 calc R U
C53 C -0.2449(8) 0.1237(3) -0.2620(7) 0.047(2) Uani 1 1 d . .
H53A H -0.3064 0.1054 -0.2632 0.070 Uiso 1 1 calc R U
H53B H -0.2440 0.1336 -0.3231 0.070 Uiso 1 1 calc R U
H53C H -0.2555 0.1448 -0.2213 0.070 Uiso 1 1 calc R U
C54 C -0.1202(9) 0.0690(3) -0.2875(7) 0.049(2) Uani 1 1 d . .
H54A H -0.1832 0.0515 -0.2864 0.074 Uiso 1 1 calc R U
H54B H -0.0501 0.0560 -0.2640 0.074 Uiso 1 1 calc R U
H54C H -0.1183 0.0773 -0.3498 0.074 Uiso 1 1 calc R U
C1S C 0.5551(10) 0.2610(3) 0.3859(6) 0.055(2) Uani 1 1 d . .
H1S1 H 0.4961 0.2413 0.3730 0.066 Uiso 1 1 calc R U
H1S2 H 0.5454 0.2742 0.4427 0.066 Uiso 1 1 calc R U
Cl1S Cl 0.6903(4) 0.23935(11) 0.3972(2) 0.0923(11) Uani 1 1 d . .
Cl2S Cl 0.5454(4) 0.29324(9) 0.2981(2) 0.0971(14) Uani 1 1 d . .

loop_
_atom_site_aniso_label
_atom_site_aniso_U_11
_atom_site_aniso_U_22
_atom_site_aniso_U_33
_atom_site_aniso_U_23
_atom_site_aniso_U_13
_atom_site_aniso_U_12
Bi1 0.02050(13) 0.02093(13) 0.02555(13) 0.00102(8) 0.00190(9) 0.00287(8)
Bi2 0.02245(13) 0.01357(12) 0.01967(13) 0.00080(7) 0.00341(9) 0.00190(7)
Br1 0.0447(4) 0.0247(3) 0.0466(4) -0.0044(3) 0.0120(3) -0.0052(3)
Br2 0.0327(4) 0.0313(4) 0.0262(3) 0.0011(2) 0.0092(3) -0.0074(3)
Br4 0.0257(3) 0.0324(3) 0.0245(3) 0.0056(2) 0.0010(2) -0.0081(3)
Br3 0.0294(3) 0.0378(4) 0.0354(4) -0.0026(3) 0.0092(3) 0.0064(3)
Br5 0.0281(3) 0.0173(3) 0.0569(5) 0.0000(3) -0.0057(3) -0.0011(2)
Br6 0.0472(4) 0.0321(4) 0.0269(3) 0.0028(3) 0.0152(3) 0.0126(3)
N1 0.022(2) 0.019(2) 0.019(2) -0.0015(18) 0.0036(19) 0.0026(19)
N2 0.025(3) 0.021(2) 0.020(2) 0.0036(19) 0.007(2) 0.001(2)
N3 0.021(2) 0.015(2) 0.025(2) -0.0007(19) 0.0054(19) 0.0013(18)
N4 0.023(2) 0.017(2) 0.019(2) 0.0022(18) 0.0061(19) 0.0015(19)
C1 0.028(3) 0.021(3) 0.018(3) 0.004(2) 0.001(2) 0.000(2)
C2 0.022(3) 0.024(3) 0.017(3) 0.001(2) 0.002(2) 0.004(2)
C3 0.016(3) 0.021(3) 0.023(3) 0.003(2) -0.004(2) 0.004(2)
C4 0.022(3) 0.017(3) 0.024(3) 0.001(2) 0.003(2) 0.005(2)
C5 0.026(3) 0.018(3) 0.020(3) 0.001(2) 0.005(2) 0.003(2)
C6 0.024(3) 0.032(3) 0.030(3) 0.001(3) 0.009(3) 0.002(3)
C7 0.033(3) 0.028(3) 0.035(4) -0.005(3) 0.014(3) 0.007(3)
C8 0.040(4) 0.024(3) 0.039(4) -0.005(3) 0.011(3) 0.003(3)
C9 0.028(3) 0.020(3) 0.031(3) -0.005(2) 0.005(3) 0.001(2)
C10 0.029(3) 0.023(3) 0.021(3) -0.003(2) 0.005(2) -0.002(2)
C11 0.047(4) 0.026(3) 0.043(4) 0.004(3) 0.011(3) -0.004(3)
C12 0.041(4) 0.048(4) 0.022(3) -0.006(3) -0.002(3) -0.002(3)
C13 0.025(3) 0.027(4) 0.073(6) -0.016(4) 0.009(4) -0.007(3)
C14 0.051(6) 0.069(7) 0.079(8) -0.015(6) -0.024(5) -0.018(5)
C15 0.054(5) 0.029(4) 0.084(7) -0.010(4) 0.022(5) -0.019(4)
C16 0.025(3) 0.032(3) 0.020(3) 0.008(2) 0.008(2) 0.012(3)
C17 0.040(4) 0.027(3) 0.025(3) 0.007(3) 0.009(3) 0.011(3)
C18 0.064(5) 0.033(4) 0.026(3) 0.003(3) 0.018(3) 0.019(4)
C19 0.068(6) 0.050(5) 0.037(4) 0.018(4) 0.036(4) 0.025(4)
C20 0.056(5) 0.034(4) 0.049(5) 0.019(4) 0.033(4) 0.016(4)
C21 0.030(3) 0.032(4) 0.037(4) 0.018(3) 0.015(3) 0.010(3)
C22 0.037(4) 0.031(3) 0.027(3) -0.004(3) 0.003(3) -0.001(3)
C23 0.047(4) 0.034(4) 0.036(4) -0.002(3) 0.004(3) 0.003(3)
C24 0.040(5) 0.056(6) 0.057(5) -0.021(4) 0.003(4) -0.003(4)
C25 0.036(4) 0.034(4) 0.041(4) 0.016(3) 0.012(3) -0.001(3)
C26 0.040(5) 0.078(7) 0.069(7) 0.027(6) 0.015(4) -0.015(5)
C27 0.051(5) 0.032(4) 0.046(5) 0.007(3) 0.002(4) 0.001(3)
C28 0.027(3) 0.014(3) 0.028(3) 0.005(2) 0.006(2) 0.007(2)
C29 0.030(3) 0.011(2) 0.022(3) 0.002(2) 0.004(2) 0.002(2)
C30 0.019(3) 0.008(2) 0.024(3) 0.004(2) -0.001(2) 0.0057(19)
C31 0.025(3) 0.013(3) 0.026(3) -0.004(2) 0.004(2) 0.003(2)
C32 0.030(3) 0.016(3) 0.024(3) -0.002(2) 0.003(2) 0.002(2)
C33 0.039(4) 0.021(3) 0.028(3) -0.008(2) 0.010(3) 0.007(3)
C34 0.032(3) 0.033(4) 0.034(4) 0.001(3) 0.011(3) 0.008(3)
C35 0.025(3) 0.035(4) 0.026(3) -0.001(3) 0.002(2) -0.001(3)
C36 0.032(3) 0.020(3) 0.025(3) 0.000(2) 0.002(3) -0.003(2)
C37 0.035(4) 0.022(3) 0.037(4) -0.007(3) 0.000(3) -0.005(3)
C38 0.052(6) 0.023(4) 0.167(15) -0.012(6) -0.021(7) -0.004(4)
C39 0.036(4) 0.058(6) 0.061(6) 0.000(5) -0.012(4) -0.007(4)
C40 0.029(3) 0.022(3) 0.026(3) -0.005(2) 0.009(3) -0.004(2)
C41 0.062(6) 0.041(4) 0.037(4) -0.008(3) -0.007(4) -0.013(4)
C42 0.076(6) 0.025(4) 0.032(4) 0.001(3) 0.003(4) -0.011(4)
C43 0.026(3) 0.018(3) 0.025(3) 0.010(2) 0.011(2) 0.009(2)
C44 0.031(3) 0.020(3) 0.034(3) 0.012(3) 0.010(3) 0.005(2)
C45 0.026(3) 0.040(4) 0.042(4) 0.013(3) 0.015(3) 0.006(3)
C46 0.040(4) 0.046(4) 0.038(4) 0.016(3) 0.021(3) 0.016(3)
C47 0.048(4) 0.036(4) 0.025(3) 0.007(3) 0.008(3) 0.017(3)
C48 0.034(4) 0.024(3) 0.032(3) 0.003(3) 0.007(3) 0.009(3)
C49 0.036(4) 0.024(3) 0.037(4) 0.009(3) 0.004(3) -0.008(3)
C50 0.054(5) 0.024(4) 0.057(5) -0.003(3) 0.010(4) -0.005(3)
C51 0.045(5) 0.041(5) 0.062(6) 0.018(4) -0.001(4) -0.015(4)
C52 0.041(4) 0.030(4) 0.027(3) 0.000(3) -0.002(3) -0.004(3)
C53 0.044(5) 0.041(4) 0.052(5) -0.003(4) -0.004(4) -0.004(4)
C54 0.060(6) 0.040(5) 0.041(5) -0.010(4) -0.012(4) 0.003(4)
C1S 0.071(6) 0.055(6) 0.039(5) -0.003(4) 0.012(4) -0.018(5)
Cl1S 0.127(3) 0.080(2) 0.0662(18) -0.0176(16) 0.0041(19) 0.029(2)
Cl2S 0.190(4) 0.0538(16) 0.0575(16) 0.0122(13) 0.051(2) 0.036(2)

loop_
_atom_type_symbol
_atom_type_description
_atom_type_scat_dispersion_real
_atom_type_scat_dispersion_imag
_atom_type_scat_source
C C 0.0181 0.0091 'International Tables Vol C Tables 4.2.6.8 and 6.1.1.4'
H H 0.0000 0.0000 'International Tables Vol C Tables 4.2.6.8 and 6.1.1.4'
N N 0.0311 0.0180 'International Tables Vol C Tables 4.2.6.8 and 6.1.1.4'
Cl Cl 0.3639 0.7018 'International Tables Vol C Tables 4.2.6.8 and 6.1.1.4'
Br Br -0.6763 1.2805 'International Tables Vol C Tables 4.2.6.8 and 6.1.1.4'
Bi Bi -4.0111 8.9310 'International Tables Vol C Tables 4.2.6.8 and 6.1.1.4'

loop_
_geom_angle_atom_site_label_1
_geom_angle_atom_site_label_2
_geom_angle_atom_site_label_3
_geom_angle
_geom_angle_site_symmetry_3
C3 Bi1 Br3 96.45(16) .
C3 Bi1 Br1 89.37(16) .
Br3 Bi1 Br1 97.00(3) .
C3 Bi1 Br2 89.66(16) .
Br3 Bi1 Br2 91.80(2) .
Br1 Bi1 Br2 171.20(2) .
C3 Bi1 Br4 84.65(16) .
Br3 Bi1 Br4 171.73(2) .
Br1 Bi1 Br4 91.21(2) .
Br2 Bi1 Br4 79.996(19) .
C30 Bi2 Br6 98.30(15) .
C30 Bi2 Br5 81.34(14) .
Br6 Bi2 Br5 98.95(3) .
C30 Bi2 Br4 82.79(14) .
Br6 Bi2 Br4 86.00(2) .
Br5 Bi2 Br4 163.90(2) .
C30 Bi2 Br2 90.26(15) .
Br6 Bi2 Br2 161.34(2) .
Br5 Bi2 Br2 98.71(2) .
Br4 Bi2 Br2 78.619(19) .
C30 Bi2 Br5 156.51(14) 3
Br6 Bi2 Br5 88.52(2) 3
Br5 Bi2 Br5 75.39(2) 3
Br4 Bi2 Br5 120.26(2) 3
Br2 Bi2 Br5 90.15(2) 3
Bi1 Br2 Bi2 96.97(2) .
Bi2 Br4 Bi1 97.60(2) .
Bi2 Br5 Bi2 104.61(2) 3
C1 N1 C2 107.1(5) .
C1 N1 C4 125.9(5) .
C2 N1 C4 126.8(5) .
C1 N2 C3 109.4(5) .
C1 N2 C16 119.1(5) .
C3 N2 C16 131.5(5) .
C28 N3 C29 108.7(5) .
C28 N3 C31 125.1(5) .
C29 N3 C31 126.0(5) .
C28 N4 C30 109.7(5) .
C28 N4 C43 119.9(5) .
C30 N4 C43 130.3(5) .
N2 C1 N1 109.4(5) .
N2 C1 H1 125.3 .
N1 C1 H1 125.3 .
C3 C2 N1 109.0(5) .
C3 C2 H2 125.5 .
N1 C2 H2 125.5 .
C2 C3 N2 105.0(5) .
C2 C3 Bi1 121.7(4) .
N2 C3 Bi1 133.2(4) .
C5 C4 C9 124.3(6) .
C5 C4 N1 118.5(5) .
C9 C4 N1 117.3(6) .
C4 C5 C6 116.9(6) .
C4 C5 C10 123.7(6) .
C6 C5 C10 119.4(6) .
C7 C6 C5 120.3(7) .
C7 C6 H6 119.9 .
C5 C6 H6 119.9 .
C8 C7 C6 120.8(6) .
C8 C7 H7 119.6 .
C6 C7 H7 119.6 .
C9 C8 C7 121.1(7) .
C9 C8 H8 119.4 .
C7 C8 H8 119.4 .
C8 C9 C4 116.6(6) .
C8 C9 C13 120.0(6) .
C4 C9 C13 123.4(6) .
C5 C10 C11 111.1(6) .
C5 C10 C12 110.9(6) .
C11 C10 C12 110.7(6) .
C5 C10 H10 108.0 .
C11 C10 H10 108.0 .
C12 C10 H10 108.0 .
C10 C11 H11A 109.5 .
C10 C11 H11B 109.5 .
H11A C11 H11B 109.5 .
C10 C11 H11C 109.5 .
H11A C11 H11C 109.5 .
H11B C11 H11C 109.5 .
C10 C12 H12A 109.5 .
C10 C12 H12B 109.5 .
H12A C12 H12B 109.5 .
C10 C12 H12C 109.5 .
H12A C12 H12C 109.5 .
H12B C12 H12C 109.5 .
C14 C13 C9 112.5(8) .
C14 C13 C15 111.0(8) .
C9 C13 C15 111.0(7) .
C14 C13 H13 107.3 .
C9 C13 H13 107.3 .
C15 C13 H13 107.3 .
C13 C14 H14A 109.5 .
C13 C14 H14B 109.5 .
H14A C14 H14B 109.5 .
C13 C14 H14C 109.5 .
H14A C14 H14C 109.5 .
H14B C14 H14C 109.5 .
C13 C15 H15A 109.5 .
C13 C15 H15B 109.5 .
H15A C15 H15B 109.5 .
C13 C15 H15C 109.5 .
H15A C15 H15C 109.5 .
H15B C15 H15C 109.5 .
C17 C16 C21 124.6(6) .
C17 C16 N2 117.4(6) .
C21 C16 N2 117.8(6) .
C18 C17 C16 115.7(7) .
C18 C17 C22 121.3(7) .
C16 C17 C22 122.9(6) .
C19 C18 C17 121.2(8) .
C19 C18 H18 119.4 .
C17 C18 H18 119.4 .
C20 C19 C18 120.7(7) .
C20 C19 H19 119.6 .
C18 C19 H19 119.6 .
C19 C20 C21 121.5(8) .
C19 C20 H20 119.2 .
C21 C20 H20 119.2 .
C20 C21 C16 116.2(8) .
C20 C21 C25 122.1(7) .
C16 C21 C25 121.8(6) .
C17 C22 C24 110.5(7) .
C17 C22 C23 111.8(6) .
C24 C22 C23 111.0(7) .
C17 C22 H22 107.8 .
C24 C22 H22 107.8 .
C23 C22 H22 107.8 .
C22 C23 H23A 109.5 .
C22 C23 H23B 109.5 .
H23A C23 H23B 109.5 .
C22 C23 H23C 109.5 .
H23A C23 H23C 109.5 .
H23B C23 H23C 109.5 .
C22 C24 H24A 109.5 .
C22 C24 H24B 109.5 .
H24A C24 H24B 109.5 .
C22 C24 H24C 109.5 .
H24A C24 H24C 109.5 .
H24B C24 H24C 109.5 .
C21 C25 C27 112.2(7) .
C21 C25 C26 112.7(8) .
C27 C25 C26 109.3(7) .
C21 C25 H25 107.5 .
C27 C25 H25 107.5 .
C26 C25 H25 107.5 .
C25 C26 H26A 109.5 .
C25 C26 H26B 109.5 .
H26A C26 H26B 109.5 .
C25 C26 H26C 109.5 .
H26A C26 H26C 109.5 .
H26B C26 H26C 109.5 .
C25 C27 H27A 109.5 .
C25 C27 H27B 109.5 .
H27A C27 H27B 109.5 .
C25 C27 H27C 109.5 .
H27A C27 H27C 109.5 .
H27B C27 H27C 109.5 .
N3 C28 N4 108.2(5) .
N3 C28 H28 125.9 .
N4 C28 H28 125.9 .
C30 C29 N3 109.2(5) .
C30 C29 H29 125.4 .
N3 C29 H29 125.4 .
C29 C30 N4 104.2(5) .
C29 C30 Bi2 120.6(4) .
N4 C30 Bi2 134.6(4) .
C36 C31 C32 123.5(6) .
C36 C31 N3 118.4(5) .
C32 C31 N3 118.1(6) .
C33 C32 C31 116.5(6) .
C33 C32 C37 121.7(6) .
C31 C32 C37 121.8(6) .
C34 C33 C32 121.1(6) .
C34 C33 H33 119.5 .
C32 C33 H33 119.5 .
C33 C34 C35 121.4(6) .
C33 C34 H34 119.3 .
C35 C34 H34 119.3 .
C34 C35 C36 120.2(7) .
C34 C35 H35 119.9 .
C36 C35 H35 119.9 .
C35 C36 C31 117.4(6) .
C35 C36 C40 120.2(6) .
C31 C36 C40 122.4(6) .
C32 C37 C38 112.5(7) .
C32 C37 C39 111.0(6) .
C38 C37 C39 110.1(8) .
C32 C37 H37 107.7 .
C38 C37 H37 107.7 .
C39 C37 H37 107.7 .
C37 C38 H38A 109.5 .
C37 C38 H38B 109.5 .
H38A C38 H38B 109.5 .
C37 C38 H38C 109.5 .
H38A C38 H38C 109.5 .
H38B C38 H38C 109.5 .
C37 C39 H39A 109.5 .
C37 C39 H39B 109.5 .
H39A C39 H39B 109.5 .
C37 C39 H39C 109.5 .
H39A C39 H39C 109.5 .
H39B C39 H39C 109.5 .
C42 C40 C36 109.6(6) .
C42 C40 C41 110.0(7) .
C36 C40 C41 111.6(6) .
C42 C40 H40 108.5 .
C36 C40 H40 108.5 .
C41 C40 H40 108.5 .
C40 C41 H41A 109.5 .
C40 C41 H41B 109.5 .
H41A C41 H41B 109.5 .
C40 C41 H41C 109.5 .
H41A C41 H41C 109.5 .
H41B C41 H41C 109.5 .
C40 C42 H42A 109.5 .
C40 C42 H42B 109.5 .
H42A C42 H42B 109.5 .
C40 C42 H42C 109.5 .
H42A C42 H42C 109.5 .
H42B C42 H42C 109.5 .
C48 C43 C44 124.0(6) .
C48 C43 N4 118.3(6) .
C44 C43 N4 117.6(6) .
C45 C44 C43 116.5(7) .
C45 C44 C49 121.2(7) .
C43 C44 C49 122.2(6) .
C46 C45 C44 121.3(7) .
C46 C45 H45 119.3 .
C44 C45 H45 119.3 .
C47 C46 C45 120.2(7) .
C47 C46 H46 119.9 .
C45 C46 H46 119.9 .
C46 C47 C48 121.5(8) .
C46 C47 H47 119.3 .
C48 C47 H47 119.3 .
C43 C48 C47 116.4(7) .
C43 C48 C52 121.6(6) .
C47 C48 C52 121.9(7) .
C44 C49 C50 110.2(6) .
C44 C49 C51 111.7(7) .
C50 C49 C51 110.2(7) .
C44 C49 H49 108.2 .
C50 C49 H49 108.2 .
C51 C49 H49 108.2 .
C49 C50 H50A 109.5 .
C49 C50 H50B 109.5 .
H50A C50 H50B 109.5 .
C49 C50 H50C 109.5 .
H50A C50 H50C 109.5 .
H50B C50 H50C 109.5 .
C49 C51 H51A 109.5 .
C49 C51 H51B 109.5 .
H51A C51 H51B 109.5 .
C49 C51 H51C 109.5 .
H51A C51 H51C 109.5 .
H51B C51 H51C 109.5 .
C48 C52 C53 109.3(6) .
C48 C52 C54 112.8(7) .
C53 C52 C54 110.2(7) .
C48 C52 H52 108.1 .
C53 C52 H52 108.1 .
C54 C52 H52 108.1 .
C52 C53 H53A 109.5 .
C52 C53 H53B 109.5 .
H53A C53 H53B 109.5 .
C52 C53 H53C 109.5 .
H53A C53 H53C 109.5 .
H53B C53 H53C 109.5 .
C52 C54 H54A 109.5 .
C52 C54 H54B 109.5 .
H54A C54 H54B 109.5 .
C52 C54 H54C 109.5 .
H54A C54 H54C 109.5 .
H54B C54 H54C 109.5 .
Cl2S C1S Cl1S 107.7(6) .
Cl2S C1S H1S1 110.2 .
Cl1S C1S H1S1 110.2 .
Cl2S C1S H1S2 110.2 .
Cl1S C1S H1S2 110.2 .
H1S1 C1S H1S2 108.5 .

loop_
_geom_bond_atom_site_label_1
_geom_bond_atom_site_label_2
_geom_bond_distance
_geom_bond_site_symmetry_2
Bi1 C3 2.294(6) .
Bi1 Br3 2.6899(8) .
Bi1 Br1 2.7701(8) .
Bi1 Br2 2.9305(7) .
Bi1 Br4 3.0642(7) .
Bi2 C30 2.310(5) .
Bi2 Br6 2.6570(8) .
Bi2 Br5 2.7727(7) .
Bi2 Br4 2.9600(7) .
Bi2 Br2 3.1213(7) .
Bi2 Br5 3.3992(7) 3
Br5 Bi2 3.3992(7) 3
N1 C1 1.339(8) .
N1 C2 1.382(8) .
N1 C4 1.443(8) .
N2 C1 1.322(8) .
N2 C3 1.397(8) .
N2 C16 1.461(8) .
N3 C28 1.324(8) .
N3 C29 1.381(8) .
N3 C31 1.460(8) .
N4 C28 1.340(8) .
N4 C30 1.412(7) .
N4 C43 1.459(8) .
C1 H1 0.9500 .
C2 C3 1.359(9) .
C2 H2 0.9500 .
C4 C5 1.384(9) .
C4 C9 1.401(9) .
C5 C6 1.398(9) .
C5 C10 1.510(8) .
C6 C7 1.386(10) .
C6 H6 0.9500 .
C7 C8 1.385(11) .
C7 H7 0.9500 .
C8 C9 1.380(10) .
C8 H8 0.9500 .
C9 C13 1.513(10) .
C10 C11 1.529(10) .
C10 C12 1.542(9) .
C10 H10 1.0000 .
C11 H11A 0.9800 .
C11 H11B 0.9800 .
C11 H11C 0.9800 .
C12 H12A 0.9800 .
C12 H12B 0.9800 .
C12 H12C 0.9800 .
C13 C14 1.497(15) .
C13 C15 1.543(13) .
C13 H13 1.0000 .
C14 H14A 0.9800 .
C14 H14B 0.9800 .
C14 H14C 0.9800 .
C15 H15A 0.9800 .
C15 H15B 0.9800 .
C15 H15C 0.9800 .
C16 C17 1.396(11) .
C16 C21 1.398(10) .
C17 C18 1.395(10) .
C17 C22 1.506(10) .
C18 C19 1.377(13) .
C18 H18 0.9500 .
C19 C20 1.372(15) .
C19 H19 0.9500 .
C20 C21 1.381(11) .
C20 H20 0.9500 .
C21 C25 1.514(12) .
C22 C24 1.526(12) .
C22 C23 1.539(11) .
C22 H22 1.0000 .
C23 H23A 0.9800 .
C23 H23B 0.9800 .
C23 H23C 0.9800 .
C24 H24A 0.9800 .
C24 H24B 0.9800 .
C24 H24C 0.9800 .
C25 C27 1.532(11) .
C25 C26 1.536(12) .
C25 H25 1.0000 .
C26 H26A 0.9800 .
C26 H26B 0.9800 .
C26 H26C 0.9800 .
C27 H27A 0.9800 .
C27 H27B 0.9800 .
C27 H27C 0.9800 .
C28 H28 0.9500 .
C29 C30 1.358(9) .
C29 H29 0.9500 .
C31 C36 1.399(9) .
C31 C32 1.410(8) .
C32 C33 1.392(9) .
C32 C37 1.517(10) .
C33 C34 1.378(11) .
C33 H33 0.9500 .
C34 C35 1.385(10) .
C34 H34 0.9500 .
C35 C36 1.394(10) .
C35 H35 0.9500 .
C36 C40 1.528(9) .
C37 C38 1.522(11) .
C37 C39 1.535(12) .
C37 H37 1.0000 .
C38 H38A 0.9800 .
C38 H38B 0.9800 .
C38 H38C 0.9800 .
C39 H39A 0.9800 .
C39 H39B 0.9800 .
C39 H39C 0.9800 .
C40 C42 1.514(10) .
C40 C41 1.531(11) .
C40 H40 1.0000 .
C41 H41A 0.9800 .
C41 H41B 0.9800 .
C41 H41C 0.9800 .
C42 H42A 0.9800 .
C42 H42B 0.9800 .
C42 H42C 0.9800 .
C43 C48 1.390(10) .
C43 C44 1.408(9) .
C44 C45 1.390(10) .
C44 C49 1.512(11) .
C45 C46 1.385(13) .
C45 H45 0.9500 .
C46 C47 1.380(13) .
C46 H46 0.9500 .
C47 C48 1.401(10) .
C47 H47 0.9500 .
C48 C52 1.514(11) .
C49 C50 1.539(11) .
C49 C51 1.540(11) .
C49 H49 1.0000 .
C50 H50A 0.9800 .
C50 H50B 0.9800 .
C50 H50C 0.9800 .
C51 H51A 0.9800 .
C51 H51B 0.9800 .
C51 H51C 0.9800 .
C52 C53 1.524(12) .
C52 C54 1.530(11) .
C52 H52 1.0000 .
C53 H53A 0.9800 .
C53 H53B 0.9800 .
C53 H53C 0.9800 .
C54 H54A 0.9800 .
C54 H54B 0.9800 .
C54 H54C 0.9800 .
C1S Cl2S 1.725(10) .
C1S Cl1S 1.788(13) .
C1S H1S1 0.9900 .
C1S H1S2 0.9900 .
